data_4064490
loop_
_publ_author_name
'Espinas, Jeff'
'Pelletier, J\'er\'emie'
'Jeanneau, Erwan'
'Darbost, Ulrich'
'Szeto, Kai C.'
'Lucas, Christine'
'Thivolle-Cazat, Jean'
'Duchamp, Christian'
'Henriques, Natali'
'Bouchu, Denis'
'Basset, Jean-Marie'
'Chermette, Henry'
'Bonnamour, Isabelle'
'Taoufik, Mostafa'

_publ_section_title
;
 Synthesis of Novel Tantalacalixarene Complexes: First Example of
 Intramolecular CH Activation of Monodepleted Aromatic Ring
;
_journal_issue 13
_journal_name_full Organometallics
_journal_page_first 3512
_journal_paper_doi 10.1021/om200140u
_journal_volume 30
_journal_year 2011
_chemical_formula_moiety 'C88 H106 Cl4 O6 Ta2'
_chemical_formula_sum 'C88 H106 Cl4 O6 Ta2'
_chemical_formula_weight 1763.51
_space_group_IT_number 2
_symmetry_cell_setting triclinic
_symmetry_space_group_name_Hall '-P 1'
_symmetry_space_group_name_H-M 'P -1'
_atom_sites_solution_hydrogens geom
_atom_sites_solution_primary direct
_cell_angle_alpha 116.445(6)
_cell_angle_beta 98.994(5)
_cell_angle_gamma 97.308(5)
_cell_formula_units_Z 2
_cell_length_a 16.3590(10)
_cell_length_b 17.9810(10)
_cell_length_c 19.7810(10)
_cell_measurement_reflns_used 10764
_cell_measurement_temperature 150
_cell_measurement_theta_max 62.6212
_cell_measurement_theta_min 4.2331
_cell_volume 5016.6(6)
_computing_cell_refinement
;
CrysAlisPro, Oxford Diffraction Ltd.,
Version 1.171.33.55 (release 05-01-2010 CrysAlis171 .NET)
(compiled Jan  5 2010,16:28:46)
;
_computing_data_collection
;
CrysAlisPro, Oxford Diffraction Ltd.,
Version 1.171.33.55 (release 05-01-2010 CrysAlis171 .NET)
(compiled Jan  5 2010,16:28:46)
;
_computing_data_reduction
;
CrysAlisPro, Oxford Diffraction Ltd.,
Version 1.171.33.55 (release 05-01-2010 CrysAlis171 .NET)
(compiled Jan  5 2010,16:28:46)
;
_computing_molecular_graphics 'CAMERON (Watkin et al., 1996)'
_computing_publication_material 'CRYSTALS (Betteridge et al., 2003)'
_computing_structure_refinement 'CRYSTALS (Betteridge et al., 2003)'
_computing_structure_solution 'SIR97 (Altomare et al., 1999)'
_diffrn_ambient_temperature 150
_diffrn_measured_fraction_theta_full 0.957
_diffrn_measured_fraction_theta_max 0.868
_diffrn_measurement_device_type 'Xcalibur, Atlas, Gemini ultra'
_diffrn_measurement_method \w
_diffrn_radiation_monochromator mirror
_diffrn_radiation_source 'Enhance Ultra (Cu) X-ray Source'
_diffrn_radiation_type 'Cu K\a'
_diffrn_radiation_wavelength 1.5418
_diffrn_reflns_av_R_equivalents 0.066
_diffrn_reflns_limit_h_max 17
_diffrn_reflns_limit_h_min -18
_diffrn_reflns_limit_k_max 18
_diffrn_reflns_limit_k_min -20
_diffrn_reflns_limit_l_max 22
_diffrn_reflns_limit_l_min 0
_diffrn_reflns_number 14984
_diffrn_reflns_theta_full 59.998
_diffrn_reflns_theta_max 62.708
_diffrn_reflns_theta_min 4.237
_diffrn_standards_decay_% 0
_diffrn_standards_interval_count 0
_diffrn_standards_interval_time 0
_diffrn_standards_number 0
_exptl_absorpt_coefficient_mu 5.253
_exptl_absorpt_correction_T_max 0.871
_exptl_absorpt_correction_T_min 0.516
_exptl_absorpt_correction_type analytical
_exptl_absorpt_process_details
;
CrysAlisPro, Oxford Diffraction Ltd.,
Version 1.171.33.55 (release 05-01-2010 CrysAlis171 .NET)
(compiled Jan  5 2010,16:28:46)
Analytical numeric absorption correction using a multifaceted crystal
            model based on expressions derived by R.C. Clark & J.S. Reid.
(Clark, R. C. & Reid, J. S. (1995). Acta Cryst. A51, 887-897)
;
_exptl_crystal_colour yellow
_exptl_crystal_density_diffrn 1.167
_exptl_crystal_density_method 'not measured'
_exptl_crystal_description needle
_exptl_crystal_F_000 1792
_exptl_crystal_size_max 0.190
_exptl_crystal_size_mid 0.040
_exptl_crystal_size_min 0.030
_refine_diff_density_max 2.70
_refine_diff_density_min -1.68
_refine_ls_extinction_method None
_refine_ls_goodness_of_fit_ref 1.0755
_refine_ls_hydrogen_treatment none
_refine_ls_matrix_type full
_refine_ls_number_parameters 982
_refine_ls_number_reflns 13984
_refine_ls_number_restraints 172
_refine_ls_R_factor_all 0.0912
_refine_ls_R_factor_gt 0.0763
_refine_ls_shift/su_max 0.0042773
_refine_ls_shift/su_mean 0.0005135
_refine_ls_structure_factor_coef Fsqd
_refine_ls_weighting_details
;
 Method, part 1, Chebychev polynomial, (Watkin, 1994, Prince, 1982) 
 [weight] = 1.0/[A~0~*T~0~(x)+A~1~*T~1~(x) ... +A~n-1~]*T~n-1~(x)] 
 where A~i~ are the Chebychev coefficients listed below and x= Fcalc/Fmax 
 Method = Robust Weighting (Prince, 1982) 
 W = [weight] * [1-(deltaF/6*sigmaF)^2^]^2^ 
 A~i~ are: 
 0.122E+04 0.187E+04 969. 248. 
;
_refine_ls_weighting_scheme calc
_refine_ls_wR_factor_all 0.2087
_refine_ls_wR_factor_gt 0.1757
_refine_ls_wR_factor_ref 0.2087
_reflns_limit_h_max 17
_reflns_limit_h_min -18
_reflns_limit_k_max 18
_reflns_limit_k_min -20
_reflns_limit_l_max 22
_reflns_limit_l_min 0
_reflns_number_gt 10745
_reflns_number_total 13990
_reflns_threshold_expression I>2.0\s(I)
_oxford_diffrn_Wilson_B_factor 0.00
_oxford_diffrn_Wilson_scale 0.00
_oxford_refine_ls_r_factor_ref 0.0912
_oxford_refine_ls_scale 1.257(8)
_oxford_reflns_number_all 13984
_oxford_reflns_threshold_expression_ref I>-10.0\s(I)
_cod_data_source_file om200140u_si_002.cif
_cod_data_source_block 1
_cod_depositor_comments
;
The following automatic conversions were performed:

'_symmetry_cell_setting' value 'Triclinic' changed to 'triclinic'
according to /home/saulius/struct/CIF-dictionaries/cif_core.dic
dictionary named 'cif_core.dic' version 2.4.1 from 2010-06-29.

Automatic conversion script
Id: cif_fix_values 1715 2011-07-08 13:25:40Z adriana 
;
_cod_original_sg_symbol_H-M 'P -1 '
_cod_database_code 4064490

loop_
_symmetry_equiv_pos_as_xyz
x,y,z
-x,-y,-z

loop_
_atom_site_label
_atom_site_type_symbol
_atom_site_fract_x
_atom_site_fract_y
_atom_site_fract_z
_atom_site_U_iso_or_equiv
_atom_site_occupancy
_atom_site_adp_type
_atom_site_refinement_flags_posn
_atom_site_refinement_flags_adp
_atom_site_disorder_assembly
_atom_site_disorder_group
Ta1 Ta 0.14888(5) 0.85837(5) 0.54964(5) 0.0351 1.0000 Uani . . . .
Cl2 Cl 0.0385(3) 0.8166(3) 0.4387(2) 0.0451 1.0000 Uani . . . .
Cl3 Cl 0.2371(3) 0.9304(3) 0.4897(2) 0.0400 1.0000 Uani . . . .
Ta4 Ta 0.29037(6) 0.80248(5) 0.39726(5) 0.0370 1.0000 Uani . . . .
Cl5 Cl 0.2010(3) 0.7299(3) 0.4562(2) 0.0410 1.0000 Uani . . . .
Cl6 Cl 0.3985(3) 0.8360(3) 0.5069(2) 0.0471 1.0000 Uani . . . .
O7 O 0.3487(7) 0.8699(8) 0.3666(6) 0.0410 1.0000 Uani . . . .
C8 C 0.3741(13) 0.9249(11) 0.3375(10) 0.0385 1.0000 Uani . . . .
C9 C 0.3117(11) 0.9472(11) 0.2961(9) 0.0344 1.0000 Uani . . . .
C10 C 0.3369(11) 1.0007(11) 0.2674(10) 0.0367 1.0000 Uani . . . .
C11 C 0.4224(13) 1.0330(12) 0.2759(10) 0.0462 1.0000 Uani . . . .
C12 C 0.4512(15) 1.0914(13) 0.2424(12) 0.0522 1.0000 Uani . . . .
C13 C 0.3798(15) 1.1172(15) 0.2073(13) 0.0606 1.0000 Uani . . . .
C14 C 0.4957(15) 1.0427(15) 0.1786(12) 0.0585 1.0000 Uani . . . .
C15 C 0.5153(15) 1.1728(14) 0.3079(13) 0.0600 1.0000 Uani . . . .
C16 C 0.4805(12) 1.0086(12) 0.3156(10) 0.0409 1.0000 Uani . . . .
C17 C 0.4600(12) 0.9558(11) 0.3469(10) 0.0385 1.0000 Uani . . . .
C18 C 0.5257(13) 0.9235(12) 0.3821(11) 0.0486 1.0000 Uani . . . .
C19 C 0.5174(13) 0.8291(13) 0.3278(11) 0.0465 1.0000 Uani . . . .
C20 C 0.5047(11) 0.7699(12) 0.3562(10) 0.0398 1.0000 Uani . . . .
C21 C 0.4797(14) 0.6834(13) 0.3045(12) 0.0513 1.0000 Uani . . . .
C22 C 0.4500(12) 0.6217(12) 0.3332(12) 0.0468 1.0000 Uani . . . .
C23 C 0.3624(13) 0.5693(12) 0.2848(11) 0.0464 1.0000 Uani . . . .
C24 C 0.2917(13) 0.6104(11) 0.2840(10) 0.0438 1.0000 Uani . . . .
O25 O 0.3055(8) 0.6963(9) 0.3337(7) 0.0472 1.0000 Uani . . . .
C26 C 0.2140(14) 0.5652(12) 0.2351(10) 0.0472 1.0000 Uani . . . .
C27 C 0.2022(15) 0.4763(13) 0.1870(12) 0.0540 1.0000 Uani . . . .
C28 C 0.2669(15) 0.4333(14) 0.1871(13) 0.0602 1.0000 Uani . . . .
C29 C 0.3482(15) 0.4844(14) 0.2384(13) 0.0585 1.0000 Uani . . . .
C30 C 0.2588(12) 0.3384(11) 0.1334(11) 0.0754 1.0000 Uani D . . .
C32 C 0.1652(14) 0.2953(15) 0.0889(16) 0.1148 1.0000 Uani D U . .
C34 C 0.2899(18) 0.2940(15) 0.1805(15) 0.1117 1.0000 Uani D U . .
C36 C 0.3139(18) 0.3289(18) 0.0744(16) 0.1246 1.0000 Uani D U . .
C37 C 0.1415(13) 0.6076(12) 0.2311(10) 0.0452 1.0000 Uani . . . .
C38 C 0.1546(11) 0.6711(11) 0.202(1) 0.0361 1.0000 Uani . . . .
C39 C 0.1744(11) 0.7570(12) 0.2513(9) 0.0360 1.0000 Uani . . . .
O40 O 0.1844(8) 0.7841(8) 0.3315(7) 0.0455 1.0000 Uani . . . .
C41 C 0.1889(11) 0.8177(12) 0.2266(10) 0.0391 1.0000 Uani . . . .
C42 C 0.2189(11) 0.9128(11) 0.2842(10) 0.0397 1.0000 Uani . . . .
C43 C 0.1784(12) 0.7896(13) 0.1472(10) 0.0434 1.0000 Uani . . . .
C44 C 0.1551(13) 0.7024(13) 0.0933(11) 0.0489 1.0000 Uani . . . .
C45 C 0.1434(13) 0.6449(13) 0.1216(10) 0.0467 1.0000 Uani . . . .
C46 C 0.1385(12) 0.6733(12) 0.0055(9) 0.0578 1.0000 Uani D . . .
C47 C 0.136(3) 0.5777(17) -0.044(3) 0.1007 0.4989 Uani D U 6 1
C48 C 0.188(3) 0.603(3) -0.030(3) 0.1002 0.5011 Uani D U 6 2
C49 C 0.212(3) 0.726(3) -0.007(3) 0.0974 0.4989 Uani D U 6 1
C50 C 0.161(3) 0.744(2) -0.017(3) 0.1014 0.5011 Uani D U 6 2
C51 C 0.054(2) 0.694(3) -0.021(3) 0.1013 0.4989 Uani D U 6 1
C52 C 0.0424(16) 0.632(3) -0.029(2) 0.0999 0.5011 Uani D U 6 2
C53 C 0.4757(13) 0.6554(14) 0.2259(13) 0.0538 1.0000 Uani . . . .
C54 C 0.4914(14) 0.7119(15) 0.1966(12) 0.0574 1.0000 Uani . . . .
C55 C 0.5120(11) 0.7977(13) 0.2494(10) 0.0420 1.0000 Uani . . . .
C56 C 0.4816(14) 0.6796(15) 0.1093(10) 0.0722 1.0000 Uani D . . .
C57 C 0.550(3) 0.627(3) 0.085(2) 0.1205 0.6154 Uani D U 5 2
C58 C 0.567(3) 0.702(5) 0.090(4) 0.1181 0.3846 Uani D U 5 1
C59 C 0.494(3) 0.752(2) 0.087(2) 0.1174 0.6154 Uani D U 5 2
C60 C 0.420(4) 0.730(4) 0.091(4) 0.1148 0.3846 Uani D U 5 1
C61 C 0.393(2) 0.620(3) 0.067(2) 0.1142 0.6154 Uani D U 5 2
C62 C 0.441(4) 0.5830(19) 0.058(4) 0.1138 0.3846 Uani D U 5 1
O63 O 0.1240(8) 0.9602(9) 0.6104(7) 0.0476 1.0000 Uani . . . .
C64 C 0.1242(11) 1.0420(11) 0.6648(9) 0.0358 1.0000 Uani . . . .
C65 C 0.0471(11) 1.0713(12) 0.6627(10) 0.0373 1.0000 Uani . . . .
C66 C -0.0369(13) 1.0089(13) 0.6133(11) 0.0475 1.0000 Uani . . . .
C67 C -0.0545(12) 0.9448(13) 0.6408(11) 0.0460 1.0000 Uani . . . .
C68 C -0.0662(13) 0.8570(14) 0.5900(11) 0.0498 1.0000 Uani . . . .
C69 C -0.0725(11) 0.7992(13) 0.6168(11) 0.0438 1.0000 Uani . . . .
C70 C -0.0686(13) 0.7083(14) 0.5625(12) 0.0519 1.0000 Uani . . . .
C71 C 0.0043(11) 0.6817(12) 0.5925(10) 0.0376 1.0000 Uani . . . .
C72 C -0.0072(15) 0.6167(13) 0.6135(11) 0.0516 1.0000 Uani . . . .
C73 C 0.0614(15) 0.5942(12) 0.6474(11) 0.0524 1.0000 Uani . . . .
C74 C 0.1425(14) 0.6425(12) 0.6619(10) 0.0469 1.0000 Uani . . . .
C75 C 0.1579(12) 0.7071(11) 0.6439(9) 0.0382 1.0000 Uani . . . .
C76 C 0.0893(12) 0.7269(11) 0.6076(10) 0.0394 1.0000 Uani . . . .
O77 O 0.1017(7) 0.7886(8) 0.5839(7) 0.0403 1.0000 Uani . . . .
C78 C 0.2467(12) 0.7580(11) 0.6626(11) 0.0428 1.0000 Uani . . . .
C79 C 0.2626(12) 0.8512(12) 0.7211(10) 0.0433 1.0000 Uani . . . .
C80 C 0.2657(10) 0.9130(12) 0.6957(9) 0.0328 1.0000 Uani . . . .
O81 O 0.2579(9) 0.8855(7) 0.6157(7) 0.0428 1.0000 Uani . . . .
C82 C 0.2793(11) 0.9982(11) 0.7463(10) 0.0357 1.0000 Uani . . . .
C83 C 0.2866(11) 1.0242(13) 0.8258(10) 0.0424 1.0000 Uani . . . .
C84 C 0.2837(12) 0.9654(12) 0.8533(10) 0.0404 1.0000 Uani . . . .
C85 C 0.2706(12) 0.8793(13) 0.7997(11) 0.0452 1.0000 Uani . . . .
C86 C 0.2979(13) 1.0007(15) 0.9454(13) 0.0839 1.0000 Uani D U . .
C87 C 0.3961(14) 1.037(2) 0.9766(16) 0.1110 1.0000 Uani D U . .
C89 C 0.277(3) 0.9212(17) 0.9573(16) 0.1560 1.0000 Uani D U . .
C91 C 0.242(2) 1.069(2) 0.9745(15) 0.1162 1.0000 Uani D . . .
C93 C 0.2810(12) 1.0637(12) 0.7167(11) 0.0421 1.0000 Uani . . . .
C94 C 0.1982(12) 1.0966(11) 0.7149(10) 0.0367 1.0000 Uani . . . .
C95 C 0.1984(12) 1.1784(12) 0.7656(11) 0.0423 1.0000 Uani . . . .
C96 C 0.1250(13) 1.2107(13) 0.7679(11) 0.0476 1.0000 Uani . . . .
C97 C 0.0512(14) 1.1560(13) 0.7173(11) 0.0478 1.0000 Uani . . . .
C98 C 0.1235(14) 1.3028(13) 0.8232(12) 0.0572 1.0000 Uani . . . .
C99 C 0.0672(17) 1.3013(17) 0.8805(14) 0.0778 1.0000 Uani . . . .
C100 C 0.0853(18) 1.3438(15) 0.7806(16) 0.0800 1.0000 Uani . . . .
C101 C 0.2122(18) 1.3550(15) 0.8716(17) 0.0860 1.0000 Uani . . . .
C102 C 0.0499(15) 0.5248(14) 0.6682(12) 0.0725 1.0000 Uani D . . .
C104 C 0.044(3) 0.5571(18) 0.7532(13) 0.1409 1.0000 Uani D U 2 1
C106 C -0.027(2) 0.4515(17) 0.6155(15) 0.1361 1.0000 Uani D U 2 1
C109 C -0.0686(13) 0.8261(14) 0.6944(11) 0.0487 1.0000 Uani . . . .
C110 C -0.0574(12) 0.9117(14) 0.7481(11) 0.0479 1.0000 Uani . . . .
C111 C -0.0503(12) 0.9701(13) 0.7195(10) 0.0420 1.0000 Uani . . . .
C112 C -0.0488(12) 0.9405(13) 0.8353(10) 0.0617 1.0000 Uani D . . .
C113 C 0.035(3) 1.009(3) 0.877(3) 0.0900 0.3554 Uani D U 1 1
C114 C -0.022(3) 1.0380(15) 0.8854(18) 0.0866 0.6446 Uani D U 1 2
C115 C -0.122(3) 0.981(4) 0.865(4) 0.0890 0.3554 Uani D U 1 1
C116 C -0.1377(16) 0.908(2) 0.842(2) 0.0858 0.6446 Uani D U 1 2
C117 C -0.042(4) 0.867(3) 0.855(4) 0.0845 0.3554 Uani D U 1 1
C118 C 0.016(2) 0.898(2) 0.863(2) 0.0832 0.6446 Uani D U 1 2
C107 C 0.118(2) 0.473(2) 0.646(2) 0.1517 1.0000 Uani D U . .
H101 H 0.2949 1.0159 0.2401 0.0440 1.0000 Uiso R . . .
H131 H 0.4011 1.1529 0.1874 0.0741 1.0000 Uiso R . . .
H132 H 0.3517 1.1472 0.2463 0.0741 1.0000 Uiso R . . .
H133 H 0.3410 1.0680 0.1665 0.0741 1.0000 Uiso R . . .
H141 H 0.5144 1.0778 0.1570 0.0732 1.0000 Uiso R . . .
H142 H 0.5429 1.0276 0.1997 0.0732 1.0000 Uiso R . . .
H143 H 0.4569 0.9927 0.1391 0.0732 1.0000 Uiso R . . .
H151 H 0.5338 1.2090 0.2874 0.0722 1.0000 Uiso R . . .
H152 H 0.4890 1.2021 0.3486 0.0722 1.0000 Uiso R . . .
H153 H 0.5626 1.1564 0.3274 0.0722 1.0000 Uiso R . . .
H161 H 0.5388 1.0300 0.3226 0.0527 1.0000 Uiso R . . .
H181 H 0.5806 0.9541 0.3889 0.0598 1.0000 Uiso R . . .
H182 H 0.5174 0.9309 0.4309 0.0598 1.0000 Uiso R . . .
H201 H 0.5132 0.7893 0.4104 0.0479 1.0000 Uiso R . . .
H221 H 0.4483 0.6526 0.3861 0.0579 1.0000 Uiso R . . .
H222 H 0.4877 0.5846 0.3283 0.0579 1.0000 Uiso R . . .
H271 H 0.1484 0.4451 0.1530 0.0649 1.0000 Uiso R . . .
H291 H 0.3936 0.4568 0.2402 0.0720 1.0000 Uiso R . . .
H321 H 0.1609 0.2366 0.0557 0.1322 1.0000 Uiso R . . .
H322 H 0.1467 0.3217 0.0588 0.1322 1.0000 Uiso R . . .
H323 H 0.1309 0.3014 0.1247 0.1322 1.0000 Uiso R . . .
H341 H 0.2844 0.2351 0.1467 0.1274 1.0000 Uiso R . . .
H342 H 0.3474 0.3192 0.2074 0.1274 1.0000 Uiso R . . .
H343 H 0.2561 0.3005 0.2168 0.1274 1.0000 Uiso R . . .
H361 H 0.3091 0.2702 0.0404 0.1426 1.0000 Uiso R . . .
H362 H 0.3712 0.3546 0.1020 0.1426 1.0000 Uiso R . . .
H363 H 0.2958 0.3562 0.0451 0.1426 1.0000 Uiso R . . .
H371 H 0.1329 0.6361 0.2820 0.0522 1.0000 Uiso R . . .
H372 H 0.0924 0.5648 0.1979 0.0522 1.0000 Uiso R . . .
H421 H 0.1869 0.9433 0.2658 0.0479 1.0000 Uiso R . . .
H422 H 0.2089 0.9213 0.3328 0.0479 1.0000 Uiso R . . .
H431 H 0.1869 0.8300 0.1289 0.0516 1.0000 Uiso R . . .
H451 H 0.1271 0.5859 0.0856 0.0582 1.0000 Uiso R . . .
H471 H 0.1255 0.5632 -0.0972 0.1176 0.4989 Uiso R . 6 1
H472 H 0.1889 0.5669 -0.0284 0.1176 0.4989 Uiso R . 6 1
H473 H 0.0924 0.5443 -0.0359 0.1176 0.4989 Uiso R . 6 1
H481 H 0.1797 0.5836 -0.0843 0.1149 0.5011 Uiso R . 6 2
H482 H 0.2472 0.6244 -0.0063 0.1149 0.5011 Uiso R . 6 2
H483 H 0.1679 0.5574 -0.0210 0.1149 0.5011 Uiso R . 6 2
H491 H 0.2036 0.7100 -0.0603 0.1098 0.4989 Uiso R . 6 1
H492 H 0.2112 0.7850 0.0214 0.1098 0.4989 Uiso R . 6 1
H493 H 0.2649 0.7172 0.0115 0.1098 0.4989 Uiso R . 6 1
H501 H 0.1487 0.7194 -0.0723 0.1173 0.5011 Uiso R . 6 2
H502 H 0.1311 0.7872 0.0032 0.1173 0.5011 Uiso R . 6 2
H503 H 0.2203 0.7672 0.0030 0.1173 0.5011 Uiso R . 6 2
H511 H 0.0438 0.6763 -0.0751 0.1208 0.4989 Uiso R . 6 1
H512 H 0.0572 0.7534 0.0066 0.1208 0.4989 Uiso R . 6 1
H513 H 0.0102 0.6641 -0.0108 0.1208 0.4989 Uiso R . 6 1
H521 H 0.0288 0.6127 -0.0829 0.1213 0.5011 Uiso R . 6 2
H522 H 0.0118 0.6737 -0.0041 0.1213 0.5011 Uiso R . 6 2
H523 H 0.0277 0.5850 -0.0191 0.1213 0.5011 Uiso R . 6 2
H531 H 0.4622 0.5960 0.1912 0.0628 1.0000 Uiso R . . .
H551 H 0.5224 0.8368 0.2301 0.0476 1.0000 Uiso R . . .
H571 H 0.5481 0.6056 0.0317 0.1415 0.6154 Uiso R . 5 2
H572 H 0.6038 0.6640 0.1149 0.1415 0.6154 Uiso R . 5 2
H573 H 0.5421 0.5812 0.0970 0.1415 0.6154 Uiso R . 5 2
H581 H 0.5618 0.6818 0.0362 0.1395 0.3846 Uiso R . 5 1
H582 H 0.5892 0.7613 0.1176 0.1395 0.3846 Uiso R . 5 1
H583 H 0.6031 0.6737 0.1079 0.1395 0.3846 Uiso R . 5 1
H591 H 0.4884 0.7278 0.0328 0.1354 0.6154 Uiso R . 5 2
H592 H 0.5487 0.7878 0.1135 0.1354 0.6154 Uiso R . 5 2
H593 H 0.4523 0.7841 0.1017 0.1354 0.6154 Uiso R . 5 2
H601 H 0.4116 0.7136 0.0369 0.1313 0.3846 Uiso R . 5 1
H602 H 0.4465 0.7886 0.1203 0.1313 0.3846 Uiso R . 5 1
H603 H 0.3664 0.7208 0.1021 0.1313 0.3846 Uiso R . 5 1
H611 H 0.3864 0.5991 0.0123 0.1337 0.6154 Uiso R . 5 2
H612 H 0.3495 0.6491 0.0828 0.1337 0.6154 Uiso R . 5 2
H613 H 0.3897 0.5737 0.0778 0.1337 0.6154 Uiso R . 5 2
H621 H 0.4387 0.5685 0.0057 0.1334 0.3846 Uiso R . 5 1
H622 H 0.4731 0.5493 0.0725 0.1334 0.3846 Uiso R . 5 1
H623 H 0.3856 0.5728 0.0652 0.1334 0.3846 Uiso R . 5 1
H661 H -0.0810 1.0392 0.6181 0.0555 1.0000 Uiso R . . .
H662 H -0.0340 0.9810 0.5605 0.0555 1.0000 Uiso R . . .
H681 H -0.0706 0.8383 0.5363 0.0594 1.0000 Uiso R . . .
H701 H -0.1192 0.6708 0.5554 0.0619 1.0000 Uiso R . . .
H702 H -0.0637 0.7048 0.5141 0.0619 1.0000 Uiso R . . .
H721 H -0.0629 0.5862 0.6040 0.0618 1.0000 Uiso R . . .
H741 H 0.1894 0.6288 0.6852 0.0536 1.0000 Uiso R . . .
H781 H 0.2849 0.7325 0.6819 0.0509 1.0000 Uiso R . . .
H782 H 0.2576 0.7549 0.6158 0.0509 1.0000 Uiso R . . .
H831 H 0.2940 1.0829 0.8610 0.0516 1.0000 Uiso R . . .
H851 H 0.2667 0.8384 0.8178 0.0552 1.0000 Uiso R . . .
H871 H 0.4105 1.0589 1.0313 0.1356 1.0000 Uiso R . . .
H872 H 0.4126 1.0811 0.9642 0.1356 1.0000 Uiso R . . .
H873 H 0.4245 0.9925 0.9533 0.1356 1.0000 Uiso R . . .
H891 H 0.2838 0.9379 1.0110 0.1734 1.0000 Uiso R . . .
H892 H 0.2197 0.8924 0.9308 0.1734 1.0000 Uiso R . . .
H893 H 0.3132 0.8843 0.9366 0.1734 1.0000 Uiso R . . .
H911 H 0.2479 1.0904 1.0288 0.1253 1.0000 Uiso R . . .
H912 H 0.2582 1.1139 0.9636 0.1253 1.0000 Uiso R . . .
H913 H 0.1841 1.0414 0.9485 0.1253 1.0000 Uiso R . . .
H931 H 0.3265 1.1109 0.7496 0.0501 1.0000 Uiso R . . .
H932 H 0.2895 1.0379 0.6656 0.0501 1.0000 Uiso R . . .
H951 H 0.2503 1.2150 0.7998 0.0506 1.0000 Uiso R . . .
H971 H 0.0005 1.1763 0.7195 0.0543 1.0000 Uiso R . . .
H991 H 0.0644 1.3575 0.9154 0.0934 1.0000 Uiso R . . .
H992 H 0.0921 1.2756 0.9089 0.0934 1.0000 Uiso R . . .
H993 H 0.0117 1.2689 0.8519 0.0934 1.0000 Uiso R . . .
H1001 H 0.0845 1.4005 0.8159 0.0945 1.0000 Uiso R . . .
H1002 H 0.1176 1.3443 0.7449 0.0945 1.0000 Uiso R . . .
H1003 H 0.0291 1.3128 0.7531 0.0945 1.0000 Uiso R . . .
H1011 H 0.2099 1.4118 0.9054 0.1004 1.0000 Uiso R . . .
H1012 H 0.2356 1.3300 0.9012 0.1004 1.0000 Uiso R . . .
H1013 H 0.2465 1.3552 0.8372 0.1004 1.0000 Uiso R . . .
H1041 H 0.0373 0.5119 0.7659 0.1524 1.0000 Uiso R . 2 1
H1042 H 0.0952 0.5976 0.7857 0.1524 1.0000 Uiso R . 2 1
H1043 H -0.0023 0.5837 0.7606 0.1524 1.0000 Uiso R . 2 1
H1061 H -0.0314 0.4082 0.6308 0.1451 1.0000 Uiso R . 2 1
H1062 H -0.0762 0.4750 0.6210 0.1451 1.0000 Uiso R . 2 1
H1063 H -0.0238 0.4278 0.5629 0.1451 1.0000 Uiso R . 2 1
H1091 H -0.0732 0.7854 0.7126 0.0590 1.0000 Uiso R . . .
H1111 H -0.0420 1.0289 0.7548 0.0520 1.0000 Uiso R . . .
H1131 H 0.0449 1.0312 0.9313 0.1134 0.3554 Uiso R . 1 1
H1132 H 0.0276 1.0535 0.8639 0.1134 0.3554 Uiso R . 1 1
H1133 H 0.0820 0.9876 0.8594 0.1134 0.3554 Uiso R . 1 1
H1141 H -0.0175 1.0528 0.9384 0.1116 0.6446 Uiso R . 1 2
H1142 H -0.0620 1.0641 0.8696 0.1116 0.6446 Uiso R . 1 2
H1143 H 0.0319 1.0571 0.8790 0.1116 0.6446 Uiso R . 1 2
H1151 H -0.1160 0.9982 0.9191 0.1121 0.3554 Uiso R . 1 1
H1152 H -0.1255 1.0282 0.8565 0.1121 0.3554 Uiso R . 1 1
H1153 H -0.1729 0.9381 0.8367 0.1121 0.3554 Uiso R . 1 1
H1161 H -0.1374 0.9241 0.8947 0.1089 0.6446 Uiso R . 1 2
H1162 H -0.1771 0.9328 0.8230 0.1089 0.6446 Uiso R . 1 2
H1163 H -0.1534 0.8480 0.8121 0.1089 0.6446 Uiso R . 1 2
H1171 H -0.0372 0.8888 0.9095 0.1024 0.3554 Uiso R . 1 1
H1172 H -0.0893 0.8206 0.8275 0.1024 0.3554 Uiso R . 1 1
H1173 H 0.0081 0.8483 0.8428 0.1024 0.3554 Uiso R . 1 1
H1181 H 0.0212 0.9154 0.9165 0.0994 0.6446 Uiso R . 1 2
H1182 H 0.0693 0.9133 0.8544 0.0994 0.6446 Uiso R . 1 2
H1183 H -0.0039 0.8377 0.8341 0.0994 0.6446 Uiso R . 1 2
H1071 H 0.1110 0.4277 0.6588 0.1603 1.0000 Uiso R . . .
H1072 H 0.1728 0.5089 0.6732 0.1603 1.0000 Uiso R . . .
H1073 H 0.1138 0.4497 0.5917 0.1603 1.0000 Uiso R . . .

loop_
_atom_site_aniso_label
_atom_site_aniso_U_11
_atom_site_aniso_U_22
_atom_site_aniso_U_33
_atom_site_aniso_U_23
_atom_site_aniso_U_13
_atom_site_aniso_U_12
Ta1 0.0360(6) 0.0423(5) 0.0316(5) 0.0203(4) 0.0116(4) 0.0095(4)
Cl2 0.047(3) 0.057(3) 0.034(2) 0.024(2) 0.0092(19) 0.011(2)
Cl3 0.047(3) 0.041(2) 0.035(2) 0.0190(18) 0.0162(19) 0.010(2)
Ta4 0.0369(6) 0.0429(5) 0.0305(5) 0.0165(4) 0.0098(4) 0.0079(4)
Cl5 0.047(3) 0.040(2) 0.039(2) 0.0193(19) 0.0159(19) 0.011(2)
Cl6 0.050(3) 0.053(3) 0.035(2) 0.019(2) 0.009(2) 0.011(2)
O7 0.024(7) 0.058(8) 0.031(6) 0.011(6) 0.005(5) 0.016(6)
C8 0.059(13) 0.036(9) 0.032(9) 0.019(8) 0.028(9) 0.014(9)
C9 0.026(10) 0.046(10) 0.029(9) 0.017(8) 0.004(7) 0.008(8)
C10 0.024(10) 0.044(10) 0.034(9) 0.013(8) 0.000(7) 0.010(8)
C11 0.057(14) 0.041(10) 0.034(10) 0.011(8) 0.019(9) 0.007(9)
C12 0.067(15) 0.050(12) 0.049(12) 0.031(10) 0.020(10) 0.011(11)
C13 0.064(16) 0.067(14) 0.067(14) 0.047(12) 0.010(11) 0.014(12)
C14 0.063(15) 0.077(15) 0.058(13) 0.046(12) 0.028(11) 0.021(12)
C15 0.063(16) 0.059(13) 0.062(14) 0.033(11) 0.016(11) 0.008(11)
C16 0.035(11) 0.047(10) 0.038(10) 0.017(8) 0.009(8) 0.013(9)
C17 0.036(11) 0.040(10) 0.041(10) 0.018(8) 0.019(8) 0.009(8)
C18 0.054(13) 0.043(11) 0.042(11) 0.013(9) 0.016(9) 0.005(9)
C19 0.042(12) 0.050(11) 0.039(10) 0.016(9) 0.003(8) 0.011(9)
C20 0.026(10) 0.053(11) 0.039(10) 0.023(9) 0.002(7) 0.009(8)
C21 0.061(15) 0.045(11) 0.052(12) 0.021(10) 0.024(10) 0.019(10)
C22 0.030(11) 0.051(11) 0.056(12) 0.025(10) 0.002(9) 0.012(9)
C23 0.048(13) 0.045(11) 0.049(11) 0.022(9) 0.011(9) 0.017(9)
C24 0.059(14) 0.035(10) 0.030(9) 0.010(8) 0.012(9) 0.006(9)
O25 0.026(7) 0.079(10) 0.028(6) 0.024(6) 0.000(5) -0.006(6)
C26 0.061(14) 0.039(10) 0.034(10) 0.015(8) 0.004(9) 0.005(10)
C27 0.066(15) 0.042(11) 0.046(11) 0.019(9) 0.003(10) 0.003(10)
C28 0.057(15) 0.054(12) 0.061(14) 0.029(11) -0.008(11) 0.006(11)
C29 0.055(15) 0.053(12) 0.067(14) 0.028(11) 0.010(11) 0.018(11)
C30 0.071(18) 0.062(15) 0.071(16) 0.023(13) -0.012(13) 0.016(13)
C32 0.14(2) 0.042(11) 0.117(18) 0.018(12) -0.034(16) 0.014(13)
C34 0.140(19) 0.043(10) 0.111(16) 0.023(11) -0.030(15) 0.013(12)
C36 0.14(2) 0.055(12) 0.117(18) 0.010(13) -0.013(17) 0.012(14)
C37 0.046(12) 0.044(10) 0.032(10) 0.014(8) -0.003(8) -0.003(9)
C38 0.020(9) 0.046(10) 0.032(9) 0.014(8) -0.005(7) 0.004(8)
C39 0.024(10) 0.056(11) 0.019(8) 0.013(8) -0.002(7) 0.005(8)
O40 0.050(9) 0.042(7) 0.036(7) 0.013(6) 0.017(6) -0.004(6)
C41 0.024(10) 0.050(11) 0.039(10) 0.019(9) 0.006(7) 0.006(8)
C42 0.039(11) 0.046(10) 0.037(10) 0.018(8) 0.013(8) 0.021(9)
C43 0.033(11) 0.063(12) 0.037(10) 0.029(9) 0.005(8) 0.009(9)
C44 0.052(13) 0.058(12) 0.039(11) 0.023(10) 0.011(9) 0.018(10)
C45 0.046(12) 0.051(11) 0.033(10) 0.012(9) 0.004(8) 0.016(10)
C46 0.054(14) 0.077(15) 0.038(11) 0.025(11) 0.006(9) 0.018(12)
C47 0.16(4) 0.09(2) 0.041(18) 0.027(18) 0.03(2) 0.03(3)
C48 0.16(3) 0.10(2) 0.038(15) 0.026(16) 0.03(2) 0.03(2)
C49 0.16(3) 0.11(2) 0.034(14) 0.034(15) 0.03(2) 0.04(2)
C50 0.16(3) 0.11(2) 0.036(14) 0.038(16) 0.024(19) 0.04(2)
C51 0.16(3) 0.12(2) 0.035(14) 0.039(18) 0.019(18) 0.05(2)
C52 0.15(3) 0.12(3) 0.032(15) 0.04(2) 0.021(19) 0.05(3)
C53 0.042(13) 0.047(11) 0.072(15) 0.027(11) 0.018(10) 0.013(10)
C54 0.046(13) 0.070(15) 0.048(12) 0.019(11) 0.014(10) 0.018(11)
C55 0.026(10) 0.054(11) 0.042(11) 0.020(9) 0.011(8) 0.003(9)
C56 0.072(18) 0.079(17) 0.048(13) 0.018(12) 0.009(12) 0.011(14)
C57 0.12(3) 0.15(3) 0.062(18) 0.02(2) 0.05(2) 0.00(3)
C58 0.12(3) 0.15(3) 0.060(17) 0.03(2) 0.047(19) 0.00(2)
C59 0.13(3) 0.14(3) 0.061(16) 0.031(19) 0.038(18) 0.00(2)
C60 0.12(3) 0.14(3) 0.062(17) 0.04(2) 0.031(19) 0.00(2)
C61 0.12(3) 0.14(3) 0.061(17) 0.04(2) 0.02(2) 0.00(2)
C62 0.12(3) 0.14(3) 0.06(2) 0.04(2) 0.02(2) 0.00(3)
O63 0.037(8) 0.077(9) 0.029(6) 0.029(7) 0.007(5) -0.001(7)
C64 0.028(10) 0.047(10) 0.022(8) 0.011(8) 0.002(7) 0.005(8)
C65 0.030(10) 0.050(11) 0.037(9) 0.024(8) 0.006(7) 0.015(8)
C66 0.059(14) 0.058(12) 0.039(10) 0.029(9) 0.017(9) 0.027(11)
C67 0.036(12) 0.058(12) 0.049(11) 0.029(10) 0.012(9) 0.009(9)
C68 0.054(14) 0.062(13) 0.037(10) 0.026(10) 0.014(9) 0.014(11)
C69 0.012(9) 0.064(12) 0.053(12) 0.028(10) 0.002(7) 0.002(8)
C70 0.036(12) 0.067(13) 0.055(12) 0.033(11) 0.010(9) -0.001(10)
C71 0.024(10) 0.051(11) 0.040(10) 0.025(9) 0.007(7) 0.005(8)
C72 0.059(15) 0.050(12) 0.049(12) 0.024(10) 0.024(10) 0.008(10)
C73 0.074(16) 0.034(10) 0.046(11) 0.018(9) 0.020(10) 0.000(10)
C74 0.062(14) 0.046(11) 0.034(10) 0.023(9) 0.004(9) 0.009(10)
C75 0.046(12) 0.045(10) 0.028(9) 0.018(8) 0.013(8) 0.018(9)
C76 0.048(12) 0.041(10) 0.035(9) 0.020(8) 0.017(8) 0.008(9)
O77 0.025(7) 0.055(8) 0.035(6) 0.015(6) 0.004(5) 0.015(6)
C78 0.040(12) 0.043(10) 0.054(11) 0.030(9) 0.014(9) 0.009(9)
C79 0.039(12) 0.048(11) 0.039(10) 0.019(9) 0.011(8) 0.003(9)
C80 0.018(9) 0.056(11) 0.029(9) 0.025(8) 0.003(7) 0.008(8)
O81 0.061(9) 0.032(6) 0.036(7) 0.015(5) 0.022(6) 0.006(6)
C82 0.036(11) 0.038(9) 0.033(9) 0.016(8) 0.008(7) 0.012(8)
C83 0.032(11) 0.054(11) 0.033(10) 0.016(9) 0.001(8) 0.011(9)
C84 0.039(11) 0.048(11) 0.037(10) 0.019(9) 0.015(8) 0.013(9)
C85 0.040(12) 0.060(12) 0.048(11) 0.033(10) 0.015(9) 0.019(10)
C86 0.069(15) 0.14(2) 0.050(12) 0.062(13) 0.005(10) 0.008(14)
C87 0.078(16) 0.17(2) 0.057(13) 0.048(15) -0.013(11) 0.010(16)
C89 0.34(6) 0.10(2) 0.056(18) 0.051(18) 0.06(3) 0.04(3)
C91 0.14(3) 0.16(3) 0.051(16) 0.036(19) 0.054(18) 0.06(3)
C93 0.032(11) 0.047(11) 0.047(11) 0.022(9) 0.012(8) 0.006(9)
C94 0.043(12) 0.044(10) 0.032(9) 0.024(8) 0.014(8) 0.012(9)
C95 0.038(11) 0.043(10) 0.042(10) 0.018(9) 0.005(8) 0.010(9)
C96 0.052(14) 0.052(11) 0.045(11) 0.029(10) 0.009(9) 0.011(10)
C97 0.053(14) 0.056(12) 0.047(11) 0.030(10) 0.020(10) 0.021(11)
C98 0.054(14) 0.049(12) 0.049(12) 0.010(10) -0.003(10) 0.015(10)
C99 0.078(19) 0.082(18) 0.066(16) 0.023(14) 0.028(14) 0.029(15)
C100 0.09(2) 0.049(13) 0.087(19) 0.030(13) -0.002(15) 0.021(13)
C101 0.09(2) 0.049(13) 0.09(2) 0.014(13) 0.007(16) 0.022(14)
C102 0.10(2) 0.051(13) 0.072(16) 0.036(12) 0.006(14) 0.014(13)
C104 0.24(3) 0.078(15) 0.091(17) 0.055(14) 0.001(18) -0.027(18)
C106 0.23(3) 0.071(13) 0.099(16) 0.060(13) 0.000(18) -0.018(17)
C109 0.042(13) 0.061(13) 0.049(12) 0.030(10) 0.016(9) 0.008(10)
C110 0.029(11) 0.073(14) 0.051(12) 0.036(11) 0.014(9) 0.013(10)
C111 0.037(11) 0.061(12) 0.041(10) 0.028(9) 0.018(8) 0.026(10)
C112 0.063(16) 0.087(17) 0.053(13) 0.043(12) 0.019(11) 0.030(13)
C113 0.11(3) 0.11(3) 0.050(19) 0.04(2) 0.02(2) 0.02(2)
C114 0.11(2) 0.11(2) 0.048(15) 0.041(16) 0.021(17) 0.028(19)
C115 0.10(2) 0.12(2) 0.051(15) 0.038(17) 0.021(16) 0.03(2)
C116 0.10(2) 0.12(2) 0.052(14) 0.042(16) 0.023(15) 0.027(19)
C117 0.10(2) 0.11(2) 0.049(15) 0.042(17) 0.017(18) 0.03(2)
C118 0.10(2) 0.11(2) 0.048(15) 0.039(16) 0.010(18) 0.03(2)
C107 0.23(3) 0.080(16) 0.122(19) 0.055(15) 0.01(2) -0.016(19)

loop_
_atom_type_symbol
_atom_type_scat_dispersion_real
_atom_type_scat_dispersion_imag
_atom_type_scat_Cromer_Mann_a1
_atom_type_scat_Cromer_Mann_b1
_atom_type_scat_Cromer_Mann_a2
_atom_type_scat_Cromer_Mann_b2
_atom_type_scat_Cromer_Mann_a3
_atom_type_scat_Cromer_Mann_b3
_atom_type_scat_Cromer_Mann_a4
_atom_type_scat_Cromer_Mann_b4
_atom_type_scat_Cromer_Mann_c
_atom_type_scat_source
C 0.0181 0.0091 2.3100 20.8439 1.0200 10.2075 1.5886 0.5687 0.8650 51.6512 0.2156 'International Tables Vol C 4.2.6.8 and 6.1.1.4'
H 0.0000 0.0000 0.4930 10.5109 0.3229 26.1257 0.1402 3.1424 0.0408 57.7998 0.0030 'International Tables Vol C 4.2.6.8 and 6.1.1.4'
O 0.0492 0.0322 3.0485 13.2771 2.2868 5.7011 1.5463 0.3239 0.8670 32.9089 0.2508 'International Tables Vol C 4.2.6.8 and 6.1.1.4'
Ta -5.7959 5.2718 29.2024 1.7733 15.2293 9.3705 14.5135 0.2960 4.7649 63.3644 9.2435 'International Tables Vol C 4.2.6.8 and 6.1.1.4'
Cl 0.3639 0.7018 11.4604 0.0104 7.1964 1.1662 6.2556 18.5194 1.6455 47.7784 -9.5574 'International Tables Vol C 4.2.6.8 and 6.1.1.4'

loop_
_geom_angle_atom_site_label_1
_geom_angle_atom_site_label_2
_geom_angle_atom_site_label_3
_geom_angle
_geom_angle_publ_flag
Cl2 Ta1 Cl3 85.39(15) yes
Cl2 Ta1 Cl5 83.41(15) yes
Cl3 Ta1 Cl5 80.14(14) yes
Cl2 Ta1 O63 96.7(4) yes
Cl3 Ta1 O63 89.8(4) yes
Cl5 Ta1 O63 169.9(4) yes
Cl2 Ta1 O77 97.8(4) yes
Cl3 Ta1 O77 166.3(4) yes
Cl5 Ta1 O77 87.0(4) yes
O63 Ta1 O77 102.9(5) yes
Cl2 Ta1 O81 162.3(4) yes
Cl3 Ta1 O81 80.4(4) yes
Cl5 Ta1 O81 83.7(4) yes
O63 Ta1 O81 93.8(5) yes
O77 Ta1 O81 93.6(5) yes
Ta1 Cl3 Ta4 99.93(15) yes
Cl3 Ta4 Cl5 80.15(14) yes
Cl3 Ta4 Cl6 85.89(15) yes
Cl5 Ta4 Cl6 83.54(16) yes
Cl3 Ta4 O7 90.2(4) yes
Cl5 Ta4 O7 170.4(4) yes
Cl6 Ta4 O7 95.5(4) yes
Cl3 Ta4 O25 165.9(4) yes
Cl5 Ta4 O25 86.7(4) yes
Cl6 Ta4 O25 97.7(4) yes
O7 Ta4 O25 103.0(5) yes
Cl3 Ta4 O40 81.0(4) yes
Cl5 Ta4 O40 83.7(4) yes
Cl6 Ta4 O40 163.1(4) yes
O7 Ta4 O40 95.2(5) yes
O25 Ta4 O40 92.6(5) yes
Ta1 Cl5 Ta4 99.78(15) yes
Ta4 O7 C8 166.1(11) yes
O7 C8 C9 119.5(16) yes
O7 C8 C17 120.7(16) yes
C9 C8 C17 119.8(16) yes
C8 C9 C10 119.3(16) yes
C8 C9 C42 120.3(16) yes
C10 C9 C42 120.4(15) yes
C9 C10 C11 122.3(16) yes
C9 C10 H101 119.0 no
C11 C10 H101 118.7 no
C10 C11 C12 122.8(18) yes
C10 C11 C16 116.2(18) yes
C12 C11 C16 121.0(19) yes
C11 C12 C13 113.4(19) yes
C11 C12 C14 107.7(16) yes
C13 C12 C14 108.2(17) yes
C11 C12 C15 109.1(16) yes
C13 C12 C15 109.0(18) yes
C14 C12 C15 109.2(19) yes
C12 C13 H131 109.8 no
C12 C13 H132 108.9 no
H131 C13 H132 109.4 no
C12 C13 H133 109.6 no
H131 C13 H133 109.5 no
H132 C13 H133 109.6 no
C12 C14 H141 109.2 no
C12 C14 H142 110.1 no
H141 C14 H142 109.6 no
C12 C14 H143 109.2 no
H141 C14 H143 109.5 no
H142 C14 H143 109.2 no
C12 C15 H151 109.6 no
C12 C15 H152 109.8 no
H151 C15 H152 109.4 no
C12 C15 H153 108.8 no
H151 C15 H153 109.6 no
H152 C15 H153 109.5 no
C11 C16 C17 124.8(19) yes
C11 C16 H161 117.8 no
C17 C16 H161 117.4 no
C8 C17 C16 117.6(17) yes
C8 C17 C18 119.6(16) yes
C16 C17 C18 122.5(17) yes
C17 C18 C19 109.3(15) yes
C17 C18 H181 109.4 no
C19 C18 H181 109.3 no
C17 C18 H182 109.7 no
C19 C18 H182 109.4 no
H181 C18 H182 109.6 no
C18 C19 C20 119.4(17) yes
C18 C19 C55 122.2(18) yes
C20 C19 C55 118.0(18) yes
C19 C20 C21 119.8(17) yes
C19 C20 H201 120.2 no
C21 C20 H201 120.0 no
C20 C21 C22 119.5(18) yes
C20 C21 C53 119.2(19) yes
C22 C21 C53 121.0(18) yes
C21 C22 C23 109.3(16) yes
C21 C22 H221 109.5 no
C23 C22 H221 109.7 no
C21 C22 H222 109.9 no
C23 C22 H222 108.9 no
H221 C22 H222 109.5 no
C22 C23 C24 120.2(16) yes
C22 C23 C29 121.6(18) yes
C24 C23 C29 118.1(19) yes
C23 C24 O25 118.0(17) yes
C23 C24 C26 120.9(17) yes
O25 C24 C26 121.1(18) yes
C24 O25 Ta4 163.1(12) yes
C24 C26 C27 119.0(19) yes
C24 C26 C37 121.5(17) yes
C27 C26 C37 119.6(18) yes
C26 C27 C28 122(2) yes
C26 C27 H271 118.8 no
C28 C27 H271 118.8 no
C27 C28 C29 116.3(20) yes
C27 C28 C30 124.6(18) yes
C29 C28 C30 119.0(19) yes
C28 C29 C23 123(2) yes
C28 C29 H291 118.4 no
C23 C29 H291 118.4 no
C28 C30 C32 109.9(16) yes
C28 C30 C34 110.8(16) yes
C32 C30 C34 109.2(13) yes
C28 C30 C36 108.8(18) yes
C32 C30 C36 109.2(13) yes
C34 C30 C36 108.9(13) yes
C30 C32 H321 109.3 no
C30 C32 H322 109.1 no
H321 C32 H322 109.6 no
C30 C32 H323 109.8 no
H321 C32 H323 109.5 no
H322 C32 H323 109.5 no
C30 C34 H341 110.1 no
C30 C34 H342 110.0 no
H341 C34 H342 109.4 no
C30 C34 H343 108.4 no
H341 C34 H343 109.5 no
H342 C34 H343 109.5 no
C30 C36 H361 109.7 no
C30 C36 H362 108.8 no
H361 C36 H362 109.4 no
C30 C36 H363 110.0 no
H361 C36 H363 109.6 no
H362 C36 H363 109.4 no
C26 C37 C38 114.9(17) yes
C26 C37 H371 107.5 no
C38 C37 H371 108.2 no
C26 C37 H372 108.2 no
C38 C37 H372 108.6 no
H371 C37 H372 109.4 no
C37 C38 C39 122.0(15) yes
C37 C38 C45 121.3(16) yes
C39 C38 C45 116.7(17) yes
C38 C39 O40 117.4(16) yes
C38 C39 C41 123.4(15) yes
O40 C39 C41 119.1(15) yes
C39 O40 Ta4 122.1(10) yes
C39 C41 C42 121.7(15) yes
C39 C41 C43 118.1(17) yes
C42 C41 C43 120.1(17) yes
C41 C42 C9 113.6(14) yes
C41 C42 H421 108.7 no
C9 C42 H421 108.7 no
C41 C42 H422 108.0 no
C9 C42 H422 108.3 no
H421 C42 H422 109.5 no
C41 C43 C44 121.3(18) yes
C41 C43 H431 119.6 no
C44 C43 H431 119.1 no
C43 C44 C45 117.9(17) yes
C43 C44 C46 120.1(17) yes
C45 C44 C46 121.9(18) yes
C38 C45 C44 122.4(18) yes
C38 C45 H451 119.1 no
C44 C45 H451 118.6 no
C44 C46 C47 113(2) yes
C44 C46 C49 107(2) yes
C47 C46 C49 108.9(14) yes
C44 C46 C51 109(2) yes
C47 C46 C51 110.1(14) yes
C49 C46 C51 108.2(14) yes
C44 C46 C48 108(2) yes
C44 C46 C50 116(2) yes
C48 C46 C50 109.6(14) yes
C44 C46 C52 106(2) yes
C48 C46 C52 107.9(14) yes
C50 C46 C52 109.0(14) yes
C46 C47 H471 109.7 no
C46 C47 H472 108.7 no
H471 C47 H472 109.4 no
C46 C47 H473 110.1 no
H471 C47 H473 109.7 no
H472 C47 H473 109.3 no
C46 C48 H481 110.1 no
C46 C48 H482 110.5 no
H481 C48 H482 109.4 no
C46 C48 H483 107.9 no
H481 C48 H483 109.6 no
H482 C48 H483 109.4 no
C46 C49 H491 109.2 no
C46 C49 H492 108.7 no
H491 C49 H492 109.4 no
C46 C49 H493 110.4 no
H491 C49 H493 109.4 no
H492 C49 H493 109.7 no
C46 C50 H501 109.6 no
C46 C50 H502 111.3 no
H501 C50 H502 109.5 no
C46 C50 H503 107.6 no
H501 C50 H503 109.3 no
H502 C50 H503 109.5 no
C46 C51 H511 109.7 no
C46 C51 H512 110.5 no
H511 C51 H512 109.4 no
C46 C51 H513 108.1 no
H511 C51 H513 109.7 no
H512 C51 H513 109.5 no
C46 C52 H521 109.6 no
C46 C52 H522 107.9 no
H521 C52 H522 109.5 no
C46 C52 H523 110.7 no
H521 C52 H523 109.6 no
H522 C52 H523 109.6 no
C21 C53 C54 122.1(20) yes
C21 C53 H531 119.0 no
C54 C53 H531 118.9 no
C53 C54 C55 116.8(19) yes
C53 C54 C56 121(2) yes
C55 C54 C56 122(2) yes
C54 C55 C19 124(2) yes
C54 C55 H551 117.6 no
C19 C55 H551 118.6 no
C54 C56 C58 112(3) yes
C54 C56 C60 103(3) yes
C58 C56 C60 109.1(15) yes
C54 C56 C62 114(3) yes
C58 C56 C62 110.0(15) yes
C60 C56 C62 108.4(15) yes
C54 C56 C57 107(2) yes
C54 C56 C59 113(2) yes
C57 C56 C59 108.7(14) yes
C54 C56 C61 108(2) yes
C57 C56 C61 108.9(14) yes
C59 C56 C61 110.8(14) yes
C56 C57 H571 111.3 no
C56 C57 H572 107.4 no
H571 C57 H572 109.4 no
C56 C57 H573 109.7 no
H571 C57 H573 109.5 no
H572 C57 H573 109.5 no
C56 C58 H581 113.1 no
C56 C58 H582 110.5 no
H581 C58 H582 109.4 no
C56 C58 H583 104.6 no
H581 C58 H583 109.4 no
H582 C58 H583 109.7 no
C56 C59 H591 109.3 no
C56 C59 H592 110.2 no
H591 C59 H592 109.4 no
C56 C59 H593 109.1 no
H591 C59 H593 109.5 no
H592 C59 H593 109.4 no
C56 C60 H601 107.4 no
C56 C60 H602 107.1 no
H601 C60 H602 109.3 no
C56 C60 H603 113.9 no
H601 C60 H603 109.7 no
H602 C60 H603 109.3 no
C56 C61 H611 108.8 no
C56 C61 H612 111.2 no
H611 C61 H612 109.6 no
C56 C61 H613 108.3 no
H611 C61 H613 109.5 no
H612 C61 H613 109.6 no
C56 C62 H621 108.3 no
C56 C62 H622 111.8 no
H621 C62 H622 109.5 no
C56 C62 H623 108.3 no
H621 C62 H623 109.6 no
H622 C62 H623 109.4 no
Ta1 O63 C64 167.1(11) yes
O63 C64 C65 118.8(15) yes
O63 C64 C94 120.7(15) yes
C65 C64 C94 120.3(16) yes
C64 C65 C66 120.4(16) yes
C64 C65 C97 116.7(17) yes
C66 C65 C97 122.1(16) yes
C65 C66 C67 109.4(15) yes
C65 C66 H661 109.2 no
C67 C66 H661 109.4 no
C65 C66 H662 109.5 no
C67 C66 H662 109.8 no
H661 C66 H662 109.5 no
C66 C67 C68 120.8(17) yes
C66 C67 C111 121.2(18) yes
C68 C67 C111 117.6(18) yes
C67 C68 C69 121.0(18) yes
C67 C68 H681 119.0 no
C69 C68 H681 120.0 no
C68 C69 C70 118.1(18) yes
C68 C69 C109 119.9(19) yes
C70 C69 C109 121.2(19) yes
C69 C70 C71 112.8(16) yes
C69 C70 H701 109.1 no
C71 C70 H701 108.6 no
C69 C70 H702 108.2 no
C71 C70 H702 108.5 no
H701 C70 H702 109.6 no
C70 C71 C72 121.5(17) yes
C70 C71 C76 120.4(17) yes
C72 C71 C76 117.8(17) yes
C71 C72 C73 122.6(19) yes
C71 C72 H721 119.0 no
C73 C72 H721 118.4 no
C72 C73 C74 116.3(18) yes
C72 C73 C102 123(2) yes
C74 C73 C102 121(2) yes
C73 C74 C75 123.9(19) yes
C73 C74 H741 117.6 no
C75 C74 H741 118.4 no
C74 C75 C76 119.2(18) yes
C74 C75 C78 121.4(17) yes
C76 C75 C78 119.4(16) yes
C71 C76 C75 120.1(16) yes
C71 C76 O77 118.3(16) yes
C75 C76 O77 121.6(16) yes
C76 O77 Ta1 162.0(11) yes
C75 C78 C79 115.4(15) yes
C75 C78 H781 107.9 no
C79 C78 H781 108.7 no
C75 C78 H782 107.9 no
C79 C78 H782 107.4 no
H781 C78 H782 109.5 no
C78 C79 C80 119.9(16) yes
C78 C79 C85 122.7(18) yes
C80 C79 C85 117.4(17) yes
C79 C80 O81 118.1(15) yes
C79 C80 C82 122.1(15) yes
O81 C80 C82 119.7(15) yes
C80 O81 Ta1 119.4(10) yes
C80 C82 C83 118.7(16) yes
C80 C82 C93 120.9(15) yes
C83 C82 C93 120.3(16) yes
C82 C83 C84 121.0(17) yes
C82 C83 H831 119.3 no
C84 C83 H831 119.7 no
C83 C84 C85 118.3(16) yes
C83 C84 C86 117.9(16) yes
C85 C84 C86 123.8(17) yes
C84 C85 C79 122.4(18) yes
C84 C85 H851 118.9 no
C79 C85 H851 118.7 no
C84 C86 C87 103.4(17) yes
C84 C86 C89 106.1(18) yes
C87 C86 C89 107.3(14) yes
C84 C86 C91 106.9(15) yes
C87 C86 C91 115(2) yes
C89 C86 C91 117(2) yes
C86 C87 H871 109.1 no
C86 C87 H872 109.8 no
H871 C87 H872 109.6 no
C86 C87 H873 109.3 no
H871 C87 H873 109.5 no
H872 C87 H873 109.6 no
C86 C89 H891 110.4 no
C86 C89 H892 108.9 no
H891 C89 H892 109.4 no
C86 C89 H893 109.3 no
H891 C89 H893 109.5 no
H892 C89 H893 109.4 no
C86 C91 H911 109.3 no
C86 C91 H912 110.5 no
H911 C91 H912 109.6 no
C86 C91 H913 108.7 no
H911 C91 H913 109.4 no
H912 C91 H913 109.4 no
C82 C93 C94 113.2(14) yes
C82 C93 H931 109.0 no
C94 C93 H931 108.1 no
C82 C93 H932 108.4 no
C94 C93 H932 108.7 no
H931 C93 H932 109.4 no
C93 C94 C64 119.6(16) yes
C93 C94 C95 120.1(17) yes
C64 C94 C95 120.2(17) yes
C94 C95 C96 122.5(18) yes
C94 C95 H951 118.8 no
C96 C95 H951 118.8 no
C95 C96 C97 117.0(18) yes
C95 C96 C98 123.7(18) yes
C97 C96 C98 119.3(18) yes
C65 C97 C96 123.2(19) yes
C65 C97 H971 118.7 no
C96 C97 H971 118.1 no
C96 C98 C99 108.1(19) yes
C96 C98 C100 111.3(18) yes
C99 C98 C100 108(2) yes
C96 C98 C101 111.5(18) yes
C99 C98 C101 108(2) yes
C100 C98 C101 110(2) yes
C98 C99 H991 110.4 no
C98 C99 H992 108.3 no
H991 C99 H992 109.6 no
C98 C99 H993 109.8 no
H991 C99 H993 109.4 no
H992 C99 H993 109.3 no
C98 C100 H1001 109.9 no
C98 C100 H1002 109.2 no
H1001 C100 H1002 109.5 no
C98 C100 H1003 109.3 no
H1001 C100 H1003 109.4 no
H1002 C100 H1003 109.5 no
C98 C101 H1011 110.2 no
C98 C101 H1012 109.7 no
H1011 C101 H1012 109.6 no
C98 C101 H1013 108.3 no
H1011 C101 H1013 109.5 no
H1012 C101 H1013 109.5 no
C73 C102 C104 112.4(19) yes
C73 C102 C106 114.4(19) yes
C104 C102 C106 108.5(13) yes
C73 C102 C107 110(2) yes
C104 C102 C107 114(3) yes
C106 C102 C107 97(2) yes
C102 C104 H1041 111.6 no
C102 C104 H1042 108.3 no
H1041 C104 H1042 109.5 no
C102 C104 H1043 108.5 no
H1041 C104 H1043 109.6 no
H1042 C104 H1043 109.3 no
C102 C106 H1061 110.9 no
C102 C106 H1062 106.9 no
H1061 C106 H1062 109.6 no
C102 C106 H1063 110.3 no
H1061 C106 H1063 109.5 no
H1062 C106 H1063 109.6 no
C69 C109 C110 122.4(20) yes
C69 C109 H1091 119.4 no
C110 C109 H1091 118.2 no
C109 C110 C111 116.8(18) yes
C109 C110 C112 121.2(18) yes
C111 C110 C112 121.9(19) yes
C67 C111 C110 122.3(19) yes
C67 C111 H1111 118.9 no
C110 C111 H1111 118.7 no
C110 C112 C113 105(3) yes
C110 C112 C115 113(3) yes
C113 C112 C115 108.8(15) yes
C110 C112 C117 113(3) yes
C113 C112 C117 109.0(15) yes
C115 C112 C117 109.2(15) yes
C110 C112 C114 112.3(19) yes
C110 C112 C116 105.5(18) yes
C114 C112 C116 109.8(14) yes
C110 C112 C118 109.7(18) yes
C114 C112 C118 110.0(13) yes
C116 C112 C118 109.4(14) yes
C112 C113 H1131 110.2 no
C112 C113 H1132 106.3 no
H1131 C113 H1132 109.5 no
C112 C113 H1133 111.7 no
H1131 C113 H1133 109.6 no
H1132 C113 H1133 109.5 no
C112 C114 H1141 109.4 no
C112 C114 H1142 110.1 no
H1141 C114 H1142 109.4 no
C112 C114 H1143 108.9 no
H1141 C114 H1143 109.7 no
H1142 C114 H1143 109.3 no
C112 C115 H1151 111.4 no
C112 C115 H1152 110.4 no
H1151 C115 H1152 109.5 no
C112 C115 H1153 106.6 no
H1151 C115 H1153 109.4 no
H1152 C115 H1153 109.5 no
C112 C116 H1161 110.4 no
C112 C116 H1162 108.7 no
H1161 C116 H1162 109.4 no
C112 C116 H1163 109.3 no
H1161 C116 H1163 109.4 no
H1162 C116 H1163 109.7 no
C112 C117 H1171 108.3 no
C112 C117 H1172 112.4 no
H1171 C117 H1172 109.4 no
C112 C117 H1173 107.8 no
H1171 C117 H1173 109.6 no
H1172 C117 H1173 109.3 no
C112 C118 H1181 109.7 no
C112 C118 H1182 109.7 no
H1181 C118 H1182 109.7 no
C112 C118 H1183 109.1 no
H1181 C118 H1183 109.4 no
H1182 C118 H1183 109.4 no
C102 C107 H1071 110.2 no
C102 C107 H1072 109.3 no
H1071 C107 H1072 109.5 no
C102 C107 H1073 109.0 no
H1071 C107 H1073 109.5 no
H1072 C107 H1073 109.4 no

loop_
_geom_bond_atom_site_label_1
_geom_bond_atom_site_label_2
_geom_bond_distance
_geom_bond_publ_flag
Ta1 Cl2 2.363(4) yes
Ta1 Cl3 2.567(4) yes
Ta1 Cl5 2.583(4) yes
Ta1 O63 1.829(14) yes
Ta1 O77 1.818(13) yes
Ta1 O81 1.899(13) yes
Cl3 Ta4 2.579(4) yes
Ta4 Cl5 2.570(4) yes
Ta4 Cl6 2.359(5) yes
Ta4 O7 1.814(13) yes
Ta4 O25 1.835(14) yes
Ta4 O40 1.891(14) yes
O7 C8 1.40(2) yes
C8 C9 1.42(2) yes
C8 C17 1.40(3) yes
C9 C10 1.37(3) yes
C9 C42 1.50(3) yes
C10 C11 1.40(3) yes
C10 H101 0.948 no
C11 C12 1.54(3) yes
C11 C16 1.38(3) yes
C12 C13 1.49(3) yes
C12 C14 1.53(3) yes
C12 C15 1.55(3) yes
C13 H131 0.950 no
C13 H132 0.949 no
C13 H133 0.947 no
C14 H141 0.950 no
C14 H142 0.948 no
C14 H143 0.947 no
C15 H151 0.950 no
C15 H152 0.949 no
C15 H153 0.948 no
C16 C17 1.38(3) yes
C16 H161 0.947 no
C17 C18 1.50(3) yes
C18 C19 1.53(3) yes
C18 H181 0.947 no
C18 H182 0.949 no
C19 C20 1.41(3) yes
C19 C55 1.38(3) yes
C20 C21 1.39(3) yes
C20 H201 0.948 no
C21 C22 1.52(3) yes
C21 C53 1.39(3) yes
C22 C23 1.51(3) yes
C22 H221 0.949 no
C22 H222 0.949 no
C23 C24 1.45(3) yes
C23 C29 1.35(3) yes
C24 O25 1.38(2) yes
C24 C26 1.37(3) yes
C26 C27 1.42(3) yes
C26 C37 1.50(3) yes
C27 C28 1.39(3) yes
C27 H271 0.946 no
C28 C29 1.44(3) yes
C28 C30 1.53(3) yes
C29 H291 0.949 no
C30 C32 1.545(14) yes
C30 C34 1.543(14) yes
C30 C36 1.547(15) yes
C32 H321 0.949 no
C32 H322 0.950 no
C32 H323 0.949 no
C34 H341 0.949 no
C34 H342 0.946 no
C34 H343 0.949 no
C36 H361 0.949 no
C36 H362 0.946 no
C36 H363 0.950 no
C37 C38 1.50(3) yes
C37 H371 0.949 no
C37 H372 0.946 no
C38 C39 1.37(2) yes
C38 C45 1.42(2) yes
C39 O40 1.410(19) yes
C39 C41 1.39(3) yes
C41 C42 1.53(3) yes
C41 C43 1.39(2) yes
C42 H421 0.949 no
C42 H422 0.949 no
C43 C44 1.40(3) yes
C43 H431 0.950 no
C44 C45 1.38(3) yes
C44 C46 1.54(2) yes
C45 H451 0.948 no
C46 C47 1.544(15) yes
C46 C49 1.553(16) yes
C46 C51 1.544(15) yes
C46 C48 1.551(15) yes
C46 C50 1.545(15) yes
C46 C52 1.552(16) yes
C47 H471 0.948 no
C47 H472 0.948 no
C47 H473 0.948 no
C48 H481 0.948 no
C48 H482 0.946 no
C48 H483 0.950 no
C49 H491 0.948 no
C49 H492 0.950 no
C49 H493 0.947 no
C50 H501 0.948 no
C50 H502 0.950 no
C50 H503 0.946 no
C51 H511 0.948 no
C51 H512 0.949 no
C51 H513 0.948 no
C52 H521 0.948 no
C52 H522 0.950 no
C52 H523 0.950 no
C53 C54 1.39(3) yes
C53 H531 0.949 no
C54 C55 1.38(3) yes
C54 C56 1.53(3) yes
C55 H551 0.950 no
C56 C58 1.546(16) yes
C56 C60 1.550(16) yes
C56 C62 1.552(16) yes
C56 C57 1.553(15) yes
C56 C59 1.543(15) yes
C56 C61 1.542(15) yes
C57 H571 0.949 no
C57 H572 0.946 no
C57 H573 0.950 no
C58 H581 0.948 no
C58 H582 0.948 no
C58 H583 0.949 no
C59 H591 0.948 no
C59 H592 0.946 no
C59 H593 0.949 no
C60 H601 0.948 no
C60 H602 0.948 no
C60 H603 0.948 no
C61 H611 0.948 no
C61 H612 0.949 no
C61 H613 0.950 no
C62 H621 0.949 no
C62 H622 0.950 no
C62 H623 0.947 no
O63 C64 1.38(2) yes
C64 C65 1.43(2) yes
C64 C94 1.37(2) yes
C65 C66 1.52(3) yes
C65 C97 1.40(3) yes
C66 C67 1.50(3) yes
C66 H661 0.949 no
C66 H662 0.949 no
C67 C68 1.41(3) yes
C67 C111 1.40(3) yes
C68 C69 1.36(3) yes
C68 H681 0.949 no
C69 C70 1.52(3) yes
C69 C109 1.38(3) yes
C70 C71 1.48(3) yes
C70 H701 0.947 no
C70 H702 0.949 no
C71 C72 1.40(3) yes
C71 C76 1.43(3) yes
C72 C73 1.41(3) yes
C72 H721 0.947 no
C73 C74 1.40(3) yes
C73 C102 1.48(3) yes
C74 C75 1.36(3) yes
C74 H741 0.948 no
C75 C76 1.41(2) yes
C75 C78 1.51(3) yes
C76 O77 1.39(2) yes
C78 C79 1.51(3) yes
C78 H781 0.949 no
C78 H782 0.949 no
C79 C80 1.41(3) yes
C79 C85 1.38(3) yes
C80 O81 1.410(19) yes
C80 C82 1.37(2) yes
C82 C83 1.41(2) yes
C82 C93 1.53(2) yes
C83 C84 1.39(3) yes
C83 H831 0.949 no
C84 C85 1.40(3) yes
C84 C86 1.60(3) yes
C85 H851 0.950 no
C86 C87 1.565(15) yes
C86 C89 1.555(15) yes
C86 C91 1.580(15) yes
C87 H871 0.948 no
C87 H872 0.950 no
C87 H873 0.950 no
C89 H891 0.948 no
C89 H892 0.946 no
C89 H893 0.949 no
C91 H911 0.948 no
C91 H912 0.950 no
C91 H913 0.946 no
C93 C94 1.55(2) yes
C93 H931 0.946 no
C93 H932 0.949 no
C94 C95 1.36(2) yes
C95 C96 1.40(3) yes
C95 H951 0.946 no
C96 C97 1.37(3) yes
C96 C98 1.53(3) yes
C97 H971 0.948 no
C98 C99 1.58(3) yes
C98 C100 1.47(3) yes
C98 C101 1.52(3) yes
C99 H991 0.949 no
C99 H992 0.949 no
C99 H993 0.946 no
C100 H1001 0.949 no
C100 H1002 0.949 no
C100 H1003 0.946 no
C101 H1011 0.949 no
C101 H1012 0.949 no
C101 H1013 0.949 no
C102 C104 1.537(15) yes
C102 C106 1.537(15) yes
C102 C107 1.544(15) yes
C104 H1041 0.950 no
C104 H1042 0.946 no
C104 H1043 0.949 no
C106 H1061 0.950 no
C106 H1062 0.948 no
C106 H1063 0.949 no
C109 C110 1.39(3) yes
C109 H1091 0.950 no
C110 C111 1.40(3) yes
C110 C112 1.54(2) yes
C111 H1111 0.949 no
C112 C113 1.548(16) yes
C112 C115 1.546(16) yes
C112 C117 1.549(16) yes
C112 C114 1.540(15) yes
C112 C116 1.545(15) yes
C112 C118 1.550(15) yes
C113 H1131 0.948 no
C113 H1132 0.950 no
C113 H1133 0.949 no
C114 H1141 0.949 no
C114 H1142 0.949 no
C114 H1143 0.947 no
C115 H1151 0.948 no
C115 H1152 0.950 no
C115 H1153 0.946 no
C116 H1161 0.949 no
C116 H1162 0.949 no
C116 H1163 0.949 no
C117 H1171 0.948 no
C117 H1172 0.946 no
C117 H1173 0.948 no
C118 H1181 0.949 no
C118 H1182 0.948 no
C118 H1183 0.949 no
C107 H1071 0.950 no
C107 H1072 0.946 no
C107 H1073 0.948 no

loop_
_geom_hbond_atom_site_label_D
_geom_hbond_atom_site_label_H
_geom_hbond_atom_site_label_A
_geom_hbond_angle_DHA
_geom_hbond_distance_DH
_geom_hbond_distance_HA
_geom_hbond_distance_DA
_geom_hbond_publ_flag
C91 H913 C113 163 0.95 2.48 3.39(4) yes
